data_4060556
loop_
_publ_author_name
'Rowshan Ara Begum'
'Paul R. Sharp'

_publ_section_title
;
 Nickel and Platinum 1,2-Dibromoacenaphthylene Chemistry
;
_journal_name_full Organometallics
_journal_paper_doi 10.1021/om050164u
_journal_year 2005
_chemical_formula_sum 'C24 H36 Br2 Ni P2'
_chemical_formula_weight 605.00
_space_group_IT_number 14
_symmetry_cell_setting monoclinic
_symmetry_space_group_name_Hall '-P 2yn'
_symmetry_space_group_name_H-M 'P 1 21/n 1'
_cell_angle_alpha 90.00
_cell_angle_beta 92.1740(10)
_cell_angle_gamma 90.00
_cell_formula_units_Z 4
_cell_length_a 9.0730(6)
_cell_length_b 17.5804(11)
_cell_length_c 16.3959(11)
_cell_measurement_temperature 173(2)
_cell_volume 2613.4(3)
_diffrn_ambient_temperature 173(2)
_exptl_crystal_density_diffrn 1.538
_cod_depositor_comments
;
The following automatic conversions were performed:
'_symmetry_cell_setting' value 'Monoclinic' changed to 'monoclinic'
according to '/home/saulius/struct/CIF-dictionaries/cif_core.dic'
dictionary named 'cif_core.dic' version 2.4.1 from 2010-06-29.

Automatic conversion script
Id: cif_fix_enum 1527 2010-12-29 10:47:43Z saulius 
;
_cod_original_sg_symbol_H-M 'P 21/n'
_cod_database_code 4060556

loop_
_symmetry_equiv_pos_as_xyz
'x, y, z'
'-x+1/2, y+1/2, -z+1/2'
'-x, -y, -z'
'x-1/2, -y-1/2, z-1/2'

loop_
_atom_site_label
_atom_site_type_symbol
_atom_site_fract_x
_atom_site_fract_y
_atom_site_fract_z
_atom_site_U_iso_or_equiv
_atom_site_adp_type
_atom_site_occupancy
_atom_site_symmetry_multiplicity
_atom_site_calc_flag
_atom_site_refinement_flags
_atom_site_disorder_assembly
_atom_site_disorder_group
Br1 Br -0.09929(3) 0.081742(18) 0.16448(2) 0.03363(10) Uani 1 1 d . . .
Ni1 Ni 0.06164(4) 0.18683(2) 0.15853(2) 0.02362(10) Uani 1 1 d . . .
P1 P -0.10101(9) 0.25827(5) 0.22173(5) 0.02796(18) Uani 1 1 d . . .
C1 C 0.1787(3) 0.27337(17) 0.14501(18) 0.0266(7) Uani 1 1 d . . .
Br2 Br 0.34950(4) 0.27234(2) 0.29837(2) 0.04004(11) Uani 1 1 d . . .
P2 P 0.22983(8) 0.11486(5) 0.10155(5) 0.02546(17) Uani 1 1 d . . .
C2 C 0.2811(3) 0.30677(18) 0.19439(18) 0.0274(7) Uani 1 1 d . . .
C3 C 0.4290(4) 0.43616(19) 0.1871(2) 0.0362(8) Uani 1 1 d . . .
H3 H 0.4834 0.4323 0.2376 0.043 Uiso 1 1 calc R . .
C4 C 0.4438(4) 0.5013(2) 0.1357(2) 0.0461(9) Uani 1 1 d . . .
H4 H 0.5103 0.5405 0.1526 0.055 Uiso 1 1 calc R . .
C5 C 0.3651(5) 0.5093(2) 0.0625(3) 0.0503(10) Uani 1 1 d . . .
H5 H 0.3767 0.5537 0.0304 0.060 Uiso 1 1 calc R . .
C6 C 0.1761(5) 0.4482(2) -0.0381(2) 0.0495(10) Uani 1 1 d . . .
H6 H 0.1788 0.4889 -0.0761 0.059 Uiso 1 1 calc R . .
C7 C 0.0852(4) 0.3870(2) -0.0533(2) 0.0455(9) Uani 1 1 d . . .
H7 H 0.0262 0.3863 -0.1024 0.055 Uiso 1 1 calc R . .
C8 C 0.0759(4) 0.3252(2) 0.0007(2) 0.0358(8) Uani 1 1 d . . .
H8 H 0.0114 0.2839 -0.0118 0.043 Uiso 1 1 calc R . .
C9 C 0.1610(3) 0.32515(17) 0.07194(19) 0.0280(7) Uani 1 1 d . . .
C10 C 0.3345(3) 0.37976(18) 0.1616(2) 0.0298(7) Uani 1 1 d . . .
C11 C 0.2664(4) 0.4506(2) 0.0349(2) 0.0398(8) Uani 1 1 d . . .
C12 C 0.2562(3) 0.38822(18) 0.08641(19) 0.0307(7) Uani 1 1 d . . .
C13 C -0.0514(3) 0.35775(18) 0.2441(2) 0.0346(8) Uani 1 1 d . . .
H13A H 0.0402 0.3579 0.2789 0.042 Uiso 1 1 calc R . .
H13B H -0.0285 0.3829 0.1920 0.042 Uiso 1 1 calc R . .
C14 C -0.1654(4) 0.4056(2) 0.2858(3) 0.0560(11) Uani 1 1 d . . .
H14A H -0.2539 0.4102 0.2500 0.084 Uiso 1 1 calc R . .
H14B H -0.1248 0.4563 0.2973 0.084 Uiso 1 1 calc R . .
H14C H -0.1911 0.3812 0.3371 0.084 Uiso 1 1 calc R . .
C17 C -0.1520(4) 0.2189(2) 0.3202(2) 0.0377(8) Uani 1 1 d . . .
H17A H -0.2269 0.2524 0.3438 0.045 Uiso 1 1 calc R . .
H17B H -0.1982 0.1685 0.3107 0.045 Uiso 1 1 calc R . .
C18 C -0.0245(5) 0.2099(2) 0.3820(2) 0.0481(9) Uani 1 1 d . . .
H18A H 0.0520 0.1781 0.3587 0.072 Uiso 1 1 calc R . .
H18B H -0.0597 0.1857 0.4315 0.072 Uiso 1 1 calc R . .
H18C H 0.0166 0.2600 0.3957 0.072 Uiso 1 1 calc R . .
C15 C -0.2819(4) 0.2639(2) 0.1687(2) 0.0379(8) Uani 1 1 d . . .
H15A H -0.3215 0.2117 0.1621 0.045 Uiso 1 1 calc R . .
H15B H -0.3495 0.2923 0.2037 0.045 Uiso 1 1 calc R . .
C16 C -0.2829(4) 0.3015(3) 0.0858(3) 0.0579(11) Uani 1 1 d . . .
H16A H -0.2368 0.3518 0.0907 0.087 Uiso 1 1 calc R . .
H16B H -0.3849 0.3071 0.0648 0.087 Uiso 1 1 calc R . .
H16C H -0.2277 0.2701 0.0482 0.087 Uiso 1 1 calc R . .
C21 C 0.2953(4) 0.03601(18) 0.1667(2) 0.0334(7) Uani 1 1 d . . .
H21A H 0.2098 0.0040 0.1803 0.040 Uiso 1 1 calc R . .
H21B H 0.3632 0.0041 0.1354 0.040 Uiso 1 1 calc R . .
C22 C 0.3743(4) 0.0608(2) 0.2455(2) 0.0459(9) Uani 1 1 d . . .
H22A H 0.4655 0.0875 0.2329 0.069 Uiso 1 1 calc R . .
H22B H 0.3981 0.0159 0.2790 0.069 Uiso 1 1 calc R . .
H22C H 0.3103 0.0949 0.2755 0.069 Uiso 1 1 calc R . .
C23 C 0.3982(3) 0.16157(19) 0.0689(2) 0.0333(7) Uani 1 1 d . . .
H23A H 0.3697 0.2000 0.0271 0.040 Uiso 1 1 calc R . .
H23B H 0.4425 0.1893 0.1164 0.040 Uiso 1 1 calc R . .
C24 C 0.5172(4) 0.1106(2) 0.0340(2) 0.0440(9) Uani 1 1 d . . .
H24A H 0.5503 0.0735 0.0754 0.066 Uiso 1 1 calc R . .
H24B H 0.6010 0.1420 0.0186 0.066 Uiso 1 1 calc R . .
H24C H 0.4765 0.0838 -0.0141 0.066 Uiso 1 1 calc R . .
C19 C 0.1585(4) 0.06526(18) 0.0107(2) 0.0320(7) Uani 1 1 d . . .
H19A H 0.2425 0.0443 -0.0188 0.038 Uiso 1 1 calc R . .
H19B H 0.0971 0.0220 0.0278 0.038 Uiso 1 1 calc R . .
C20 C 0.0668(4) 0.1153(2) -0.0473(2) 0.0377(8) Uani 1 1 d . . .
H20A H -0.0212 0.1329 -0.0201 0.057 Uiso 1 1 calc R . .
H20B H 0.0371 0.0860 -0.0961 0.057 Uiso 1 1 calc R . .
H20C H 0.1256 0.1593 -0.0633 0.057 Uiso 1 1 calc R . .

loop_
_atom_site_aniso_label
_atom_site_aniso_U_11
_atom_site_aniso_U_22
_atom_site_aniso_U_33
_atom_site_aniso_U_23
_atom_site_aniso_U_13
_atom_site_aniso_U_12
Br1 0.03188(17) 0.02718(18) 0.0420(2) -0.00091(14) 0.00403(14) -0.00734(13)
Ni1 0.02371(19) 0.0225(2) 0.0247(2) -0.00151(15) 0.00111(15) -0.00237(15)
P1 0.0246(4) 0.0282(4) 0.0312(4) -0.0022(3) 0.0031(3) -0.0011(3)
C1 0.0264(15) 0.0251(16) 0.0285(16) -0.0038(13) 0.0043(13) 0.0022(12)
Br2 0.0413(2) 0.0426(2) 0.03545(19) 0.00067(15) -0.00846(15) -0.00290(15)
P2 0.0249(4) 0.0235(4) 0.0279(4) -0.0030(3) -0.0002(3) -0.0018(3)
C2 0.0254(15) 0.0305(17) 0.0264(16) -0.0036(13) 0.0016(12) 0.0034(13)
C3 0.0331(18) 0.0344(19) 0.041(2) -0.0081(15) 0.0025(15) -0.0036(14)
C4 0.052(2) 0.034(2) 0.053(2) -0.0047(17) 0.0072(19) -0.0144(17)
C5 0.068(3) 0.030(2) 0.053(2) 0.0028(17) 0.009(2) -0.0159(18)
C6 0.072(3) 0.038(2) 0.039(2) 0.0100(16) 0.0046(19) -0.003(2)
C7 0.059(2) 0.047(2) 0.0292(19) 0.0030(16) -0.0065(17) -0.0001(19)
C8 0.0411(19) 0.0335(19) 0.0327(18) -0.0023(14) 0.0014(15) -0.0016(15)
C9 0.0300(16) 0.0240(16) 0.0305(17) -0.0040(13) 0.0064(13) 0.0003(13)
C10 0.0268(16) 0.0269(17) 0.0363(18) -0.0070(14) 0.0078(13) 0.0003(13)
C11 0.052(2) 0.0289(19) 0.039(2) -0.0011(15) 0.0107(17) -0.0034(16)
C12 0.0341(17) 0.0261(17) 0.0324(17) -0.0030(13) 0.0091(14) -0.0022(13)
C13 0.0284(17) 0.0281(18) 0.048(2) -0.0086(15) 0.0071(15) -0.0011(14)
C14 0.046(2) 0.038(2) 0.085(3) -0.023(2) 0.018(2) 0.0030(18)
C17 0.0409(19) 0.039(2) 0.0338(19) -0.0003(15) 0.0103(15) 0.0003(16)
C18 0.063(3) 0.047(2) 0.034(2) 0.0015(17) 0.0016(18) 0.0010(19)
C15 0.0250(16) 0.038(2) 0.051(2) -0.0014(16) -0.0011(15) 0.0010(14)
C16 0.042(2) 0.071(3) 0.059(3) 0.017(2) -0.0129(19) -0.005(2)
C21 0.0373(18) 0.0291(18) 0.0337(18) 0.0004(14) -0.0014(14) 0.0040(14)
C22 0.054(2) 0.041(2) 0.042(2) 0.0019(16) -0.0146(18) 0.0089(17)
C23 0.0261(16) 0.0302(18) 0.044(2) -0.0049(15) 0.0042(14) -0.0049(13)
C24 0.0366(19) 0.040(2) 0.056(2) -0.0098(18) 0.0114(17) -0.0006(16)
C19 0.0333(17) 0.0306(18) 0.0320(17) -0.0076(13) 0.0006(14) -0.0029(14)
C20 0.048(2) 0.038(2) 0.0272(17) -0.0035(14) -0.0011(15) -0.0035(16)

loop_
_geom_bond_atom_site_label_1
_geom_bond_atom_site_label_2
_geom_bond_distance
_geom_bond_site_symmetry_2
_geom_bond_publ_flag
Br1 Ni1 2.3591(5) . ?
Ni1 C1 1.874(3) . ?
Ni1 P2 2.2160(9) . ?
Ni1 P1 2.2238(9) . ?
P1 C15 1.830(3) . ?
P1 C17 1.833(3) . ?
P1 C13 1.839(3) . ?
C1 C2 1.344(4) . ?
C1 C9 1.508(4) . ?
Br2 C2 1.891(3) . ?
P2 C19 1.823(3) . ?
P2 C23 1.832(3) . ?
P2 C21 1.835(3) . ?
C2 C10 1.480(4) . ?
C3 C10 1.366(4) . ?
C3 C4 1.431(5) . ?
C4 C5 1.380(5) . ?
C5 C11 1.429(5) . ?
C6 C7 1.374(5) . ?
C6 C11 1.425(5) . ?
C7 C8 1.406(5) . ?
C8 C9 1.375(5) . ?
C9 C12 1.420(4) . ?
C10 C12 1.408(4) . ?
C11 C12 1.388(5) . ?
C13 C14 1.516(5) . ?
C17 C18 1.516(5) . ?
C15 C16 1.511(5) . ?
C21 C22 1.517(5) . ?
C23 C24 1.530(4) . ?
C19 C20 1.521(5) . ?
